data_8102413
loop_
_publ_author_name
'Jian-Ying Zhao'
'Guo-Dong Tang'
'Rong-Qing Li'
'Zai-Chao Zhang'

_publ_section_title
;
 Crystal structure of
 catena-poly[diaqua-bis(4-formylpyridinethiosemicarbazone-N,S)cadmium(II)]
 sulfate hydrate, [Cd(H2O)2(C7H8N3S)2][SO4] &#x00B7; H2O
;
_journal_issue 2
_journal_name_full 'Zeitschrift f\"ur Kristallographie - New Crystal Structures'
_journal_page_first 205
_journal_volume 224
_journal_year 2009
_chemical_formula_moiety '4(C14 H20 Cd N8 O2 S2), 4(O4 S), 2(H2 O), H4 O2'
_chemical_formula_sum 'C56 H88 Cd4 N32 O28 S12'
_chemical_formula_weight 2491.90
_space_group_IT_number 15
_symmetry_cell_setting monoclinic
_symmetry_space_group_name_Hall '-C 2yc'
_symmetry_space_group_name_H-M 'C 1 2/c 1'
_atom_sites_solution_hydrogens geom
_atom_sites_solution_primary direct
_atom_sites_solution_secondary difmap
_audit_creation_method SHELXL-97
_cell_angle_alpha 90.00
_cell_angle_beta 90.3920(10)
_cell_angle_gamma 90.00
_cell_formula_units_Z 2
_cell_length_a 13.6879(6)
_cell_length_b 18.6173(8)
_cell_length_c 18.2470(7)
_cell_measurement_reflns_used 4413
_cell_measurement_temperature 296(2)
_cell_measurement_theta_max 42.36
_cell_measurement_theta_min 4.32
_cell_volume 4649.8(3)
_computing_cell_refinement 'SAINT  (Bruker, 2004)'
_computing_data_collection 'APEX2 (Bruker, 2004)'
_computing_data_reduction SAINT
_computing_molecular_graphics 'ORTEP-3 for Windows (Farrugia, 1997)'
_computing_publication_material 'SHELXL97 and PLATON (Spek, 2003)'
_computing_structure_refinement 'SHELXL97 (Sheldrick, 2008)'
_computing_structure_solution 'SHELXS97 (Sheldrick, 2008)'
_diffrn_ambient_temperature 296(2)
_diffrn_measured_fraction_theta_full 0.997
_diffrn_measured_fraction_theta_max 0.997
_diffrn_radiation_monochromator graphite
_diffrn_radiation_source 'fine-focus sealed tube'
_diffrn_radiation_type MoK\a
_diffrn_radiation_wavelength 0.71073
_diffrn_reflns_av_R_equivalents 0.0615
_diffrn_reflns_av_sigmaI/netI 0.0413
_diffrn_reflns_limit_h_max 16
_diffrn_reflns_limit_h_min -14
_diffrn_reflns_limit_k_max 22
_diffrn_reflns_limit_k_min -22
_diffrn_reflns_limit_l_max 22
_diffrn_reflns_limit_l_min -22
_diffrn_reflns_number 28659
_diffrn_reflns_theta_full 26.00
_diffrn_reflns_theta_max 26.00
_diffrn_reflns_theta_min 1.85
_exptl_absorpt_coefficient_mu 1.262
_exptl_absorpt_correction_T_max .90
_exptl_absorpt_correction_T_min .80
_exptl_absorpt_correction_type multi-scan
_exptl_absorpt_process_details 'SADABS (Bruker, 2000)'
_exptl_crystal_colour yellow
_exptl_crystal_density_diffrn 1.780
_exptl_crystal_density_method 'not measured'
_exptl_crystal_description prismlike
_exptl_crystal_F_000 2512
_exptl_crystal_size_max 0.20
_exptl_crystal_size_mid 0.15
_exptl_crystal_size_min 0.08
_refine_diff_density_max 0.695
_refine_diff_density_min -0.821
_refine_diff_density_rms 0.120
_refine_ls_extinction_method none
_refine_ls_goodness_of_fit_ref 1.018
_refine_ls_hydrogen_treatment constr
_refine_ls_matrix_type full
_refine_ls_number_parameters 306
_refine_ls_number_reflns 4560
_refine_ls_number_restraints 13
_refine_ls_restrained_S_all 1.078
_refine_ls_R_factor_all 0.0737
_refine_ls_R_factor_gt 0.0502
_refine_ls_shift/su_max 0.000
_refine_ls_shift/su_mean 0.000
_refine_ls_structure_factor_coef Fsqd
_refine_ls_weighting_details 'calc w=1/[\s^2^(Fo^2^)+(0.1000P)^2^+9.2289P] where P=(Fo^2^+2Fc^2^)/3'
_refine_ls_weighting_scheme calc
_refine_ls_wR_factor_gt 0.1444
_refine_ls_wR_factor_ref 0.1591
_reflns_number_gt 3364
_reflns_number_total 4560
_reflns_threshold_expression >2sigma(I)
_cod_data_source_file 1267-2518.cff
_cod_data_source_block 1
_cod_depositor_comments
;
The following automatic conversions were performed:
'_symmetry_cell_setting' value 'Monoclinic' changed to 'monoclinic'
according to '/home/saulius/struct/CIF-dictionaries/cif_core.dic'
dictionary named 'cif_core.dic' version 2.4.1 from 2010-06-29.

Automatic conversion script
Id: cif_fix_enum 1555 2011-01-17 13:19:09Z saulius 
;
_cod_original_sg_symbol_H-M 'C 2/c'
_cod_database_code 8102413

loop_
_symmetry_equiv_pos_as_xyz
'x, y, z'
'-x, y, -z+1/2'
'x+1/2, y+1/2, z'
'-x+1/2, y+1/2, -z+1/2'
'-x, -y, -z'
'x, -y, z-1/2'
'-x+1/2, -y+1/2, -z'
'x+1/2, -y+1/2, z-1/2'

loop_
_atom_site_label
_atom_site_type_symbol
_atom_site_fract_x
_atom_site_fract_y
_atom_site_fract_z
_atom_site_U_iso_or_equiv
_atom_site_adp_type
_atom_site_occupancy
_atom_site_symmetry_multiplicity
_atom_site_calc_flag
_atom_site_refinement_flags
_atom_site_disorder_assembly
_atom_site_disorder_group
C1 C 0.9112(5) 0.2491(3) 0.5984(3) 0.0400(14) Uani 1 1 d . . .
H1 H 0.9082 0.2085 0.6279 0.048 Uiso 1 1 calc R . .
C2 C 0.8768(4) 0.2451(3) 0.5272(3) 0.0386(14) Uani 1 1 d . . .
H2 H 0.8499 0.2025 0.5097 0.046 Uiso 1 1 calc R . .
C3 C 0.8825(4) 0.3043(3) 0.4822(3) 0.0357(13) Uani 1 1 d . . .
C4 C 0.9211(5) 0.3667(3) 0.5113(3) 0.0422(14) Uani 1 1 d . . .
H4 H 0.9256 0.4078 0.4826 0.051 Uiso 1 1 calc R . .
C5 C 0.9530(5) 0.3677(3) 0.5828(3) 0.0410(14) Uani 1 1 d . . .
H5 H 0.9785 0.4102 0.6016 0.049 Uiso 1 1 calc R . .
C6 C 0.8441(5) 0.3018(3) 0.4063(3) 0.0406(14) Uani 1 1 d . . .
H6 H 0.8350 0.3441 0.3799 0.049 Uiso 1 1 calc R . .
C7 C 0.7486(5) 0.1826(3) 0.2784(3) 0.0410(15) Uani 1 1 d . . .
C8 C 0.9508(5) 0.1437(3) 0.0951(3) 0.0391(14) Uani 1 1 d . . .
H8 H 0.9755 0.1145 0.1322 0.047 Uiso 1 1 calc R . .
C9 C 0.9186(5) 0.2114(3) 0.1139(3) 0.0414(14) Uani 1 1 d . . .
H9 H 0.9220 0.2272 0.1622 0.050 Uiso 1 1 calc R . .
C10 C 0.8807(4) 0.2556(3) 0.0588(3) 0.0338(13) Uani 1 1 d . . .
C11 C 0.8769(4) 0.2285(3) -0.0124(3) 0.0358(13) Uani 1 1 d . . .
H11 H 0.8512 0.2562 -0.0503 0.043 Uiso 1 1 calc R . .
C12 C 0.9111(4) 0.1610(3) -0.0261(3) 0.0337(12) Uani 1 1 d . . .
H12 H 0.9084 0.1439 -0.0740 0.040 Uiso 1 1 calc R . .
C13 C 0.8421(5) 0.3269(3) 0.0759(3) 0.0387(14) Uani 1 1 d . . .
H13 H 0.8322 0.3403 0.1244 0.046 Uiso 1 1 calc R . .
C14 C 0.7473(4) 0.4773(3) -0.0112(3) 0.0310(12) Uani 1 1 d . . .
Cd1 Cd 1.0000 0.31224(3) 0.7500 0.0427(2) Uani 1 2 d SU . .
Cd2 Cd 1.0000 0.0000 0.0000 0.0323(2) Uani 1 2 d S . .
N1 N 0.9489(4) 0.3104(3) 0.6266(3) 0.0380(12) Uani 1 1 d . . .
N2 N 0.8235(4) 0.2413(3) 0.3771(2) 0.0383(12) Uani 1 1 d . . .
N3 N 0.7808(4) 0.2441(3) 0.3085(3) 0.0430(13) Uani 1 1 d . . .
H3 H 0.7750 0.2842 0.2856 0.052 Uiso 1 1 calc R . .
N4 N 0.7683(5) 0.1216(3) 0.3092(3) 0.0553(16) Uani 1 1 d . . .
H4A H 0.8021 0.1204 0.3491 0.066 Uiso 1 1 calc R . .
H4B H 0.7476 0.0823 0.2898 0.066 Uiso 1 1 calc R . .
N5 N 0.9489(4) 0.1175(2) 0.0269(3) 0.0366(11) Uani 1 1 d . . .
N6 N 0.8222(3) 0.3705(2) 0.0242(3) 0.0348(11) Uani 1 1 d . . .
N7 N 0.7791(4) 0.4345(2) 0.0434(3) 0.0352(11) Uani 1 1 d . . .
H7 H 0.7727 0.4466 0.0886 0.042 Uiso 1 1 calc R . .
N8 N 0.7681(4) 0.4595(3) -0.0788(3) 0.0480(14) Uani 1 1 d . . .
H8B H 0.8014 0.4213 -0.0874 0.058 Uiso 1 1 calc R . .
H8C H 0.7486 0.4861 -0.1146 0.058 Uiso 1 1 calc R . .
O1 O 1.0000 0.1856(3) 0.7500 0.0597(19) Uani 1 2 d S . .
H1A H 1.0559 0.1662 0.7458 0.072 Uiso 1 1 d R . .
O2 O 1.0000 0.4391(4) 0.7500 0.0725(13) Uani 1 2 d SU . .
H2A H 1.0094 0.4574 0.7921 0.087 Uiso 1 1 d R . .
O3 O 0.9995(3) -0.0231(2) 0.1272(2) 0.0478(11) Uani 1 1 d . . .
H3B H 1.0525 -0.0426 0.1413 0.057 Uiso 1 1 d R . .
H3A H 0.9517 -0.0497 0.1391 0.057 Uiso 1 1 d R . .
O4 O 0.7362(7) 0.9967(3) 0.2232(4) 0.111(3) Uani 1 1 d . . .
O5 O 0.8165(4) 0.9411(3) 0.3240(2) 0.0689(16) Uani 1 1 d . . .
O6 O 0.6943(4) 0.8778(3) 0.2548(3) 0.0701(15) Uani 1 1 d . . .
O7 O 0.8480(5) 0.9021(4) 0.2021(3) 0.098(2) Uani 1 1 d . . .
O8 O 0.5000 0.8501(18) 0.2500 0.41(2) Uani 1 2 d S . .
H8A H 0.5606 0.8701 0.2515 0.490 Uiso 1 1 d R . .
O9 O 0.9683(19) 0.5436(14) 0.8246(15) 0.244(16) Uani 0.50 1 d P . .
H9A H 0.9885 0.5488 0.8684 0.292 Uiso 0.50 1 d PR . .
H9C H 0.9062 0.5439 0.8238 0.292 Uiso 0.50 1 d PR . .
S1 S 0.68290(14) 0.18993(9) 0.19825(8) 0.0497(5) Uani 1 1 d . . .
S2 S 0.68083(11) 0.55206(7) 0.01071(8) 0.0353(3) Uani 1 1 d . . .
S3 S 0.77460(13) 0.93101(8) 0.25232(8) 0.0421(4) Uani 1 1 d . . .

loop_
_atom_site_aniso_label
_atom_site_aniso_U_11
_atom_site_aniso_U_22
_atom_site_aniso_U_33
_atom_site_aniso_U_23
_atom_site_aniso_U_13
_atom_site_aniso_U_12
C1 0.051(4) 0.035(3) 0.033(3) 0.000(2) -0.006(3) 0.002(3)
C2 0.045(4) 0.042(3) 0.029(3) -0.003(2) -0.002(3) 0.000(3)
C3 0.035(3) 0.043(3) 0.028(3) -0.002(2) -0.004(2) 0.006(2)
C4 0.049(4) 0.038(3) 0.039(3) 0.004(3) -0.003(3) 0.006(3)
C5 0.050(4) 0.041(3) 0.032(3) -0.003(3) -0.008(3) -0.002(3)
C6 0.048(4) 0.043(3) 0.030(3) 0.003(3) -0.008(3) 0.009(3)
C7 0.054(4) 0.043(3) 0.025(3) -0.003(2) -0.003(3) 0.015(3)
C8 0.048(4) 0.031(3) 0.039(3) 0.005(2) -0.004(3) 0.009(3)
C9 0.054(4) 0.037(3) 0.033(3) -0.001(3) -0.003(3) 0.008(3)
C10 0.032(3) 0.033(3) 0.036(3) -0.002(2) 0.002(2) 0.009(2)
C11 0.040(3) 0.033(3) 0.034(3) 0.003(2) -0.006(3) 0.004(2)
C12 0.035(3) 0.036(3) 0.030(3) -0.001(2) -0.002(2) 0.004(2)
C13 0.045(4) 0.035(3) 0.036(3) -0.006(3) 0.004(3) 0.011(3)
C14 0.034(3) 0.026(3) 0.034(3) 0.000(2) -0.001(2) 0.002(2)
Cd1 0.0655(5) 0.0359(4) 0.0266(3) 0.000 -0.0131(3) 0.000
Cd2 0.0385(4) 0.0242(3) 0.0341(3) -0.0002(2) -0.0009(3) 0.0079(2)
N1 0.045(3) 0.042(3) 0.027(2) 0.001(2) -0.002(2) 0.004(2)
N2 0.047(3) 0.043(3) 0.025(2) -0.001(2) -0.008(2) 0.007(2)
N3 0.062(4) 0.038(3) 0.029(3) 0.001(2) -0.011(2) 0.013(2)
N4 0.082(4) 0.043(3) 0.040(3) -0.001(2) -0.027(3) 0.015(3)
N5 0.040(3) 0.027(2) 0.042(3) -0.002(2) -0.005(2) 0.010(2)
N6 0.036(3) 0.029(2) 0.040(3) -0.003(2) 0.003(2) 0.013(2)
N7 0.046(3) 0.029(2) 0.031(2) -0.0042(19) 0.002(2) 0.012(2)
N8 0.071(4) 0.047(3) 0.027(3) 0.001(2) 0.006(3) 0.017(3)
O1 0.070(5) 0.038(4) 0.071(5) 0.000 -0.017(4) 0.000
O2 0.101(2) 0.0431(10) 0.073(2) 0.000 -0.014(2) 0.000
O3 0.048(3) 0.055(3) 0.041(2) 0.015(2) -0.001(2) 0.005(2)
O4 0.189(8) 0.050(4) 0.093(5) 0.011(3) -0.061(5) -0.009(4)
O5 0.068(3) 0.105(4) 0.033(3) 0.007(3) -0.009(2) -0.036(3)
O6 0.084(4) 0.065(3) 0.061(3) -0.003(3) -0.011(3) -0.024(3)
O7 0.119(6) 0.123(6) 0.053(4) -0.019(4) 0.033(4) -0.028(5)
O8 0.16(2) 0.35(4) 0.71(7) 0.000 -0.04(3) 0.000
O9 0.21(2) 0.24(3) 0.28(3) -0.13(2) -0.12(2) 0.16(2)
S1 0.0680(12) 0.0564(10) 0.0246(7) -0.0068(7) -0.0117(7) 0.0214(8)
S2 0.0402(8) 0.0266(7) 0.0390(8) -0.0016(6) -0.0040(6) 0.0058(6)
S3 0.0685(11) 0.0346(8) 0.0232(7) 0.0009(6) -0.0019(7) -0.0094(7)

loop_
_atom_type_symbol
_atom_type_description
_atom_type_scat_dispersion_real
_atom_type_scat_dispersion_imag
_atom_type_scat_source
C C 0.0033 0.0016 'International Tables Vol C Tables 4.2.6.8 and 6.1.1.4'
H H 0.0000 0.0000 'International Tables Vol C Tables 4.2.6.8 and 6.1.1.4'
N N 0.0061 0.0033 'International Tables Vol C Tables 4.2.6.8 and 6.1.1.4'
S S 0.1246 0.1234 'International Tables Vol C Tables 4.2.6.8 and 6.1.1.4'
Cd Cd -0.8075 1.2024 'International Tables Vol C Tables 4.2.6.8 and 6.1.1.4'
O O 0.0106 0.0060 'International Tables Vol C Tables 4.2.6.8 and 6.1.1.4'

loop_
_geom_angle_atom_site_label_1
_geom_angle_atom_site_label_2
_geom_angle_atom_site_label_3
_geom_angle
_geom_angle_site_symmetry_1
_geom_angle_site_symmetry_3
_geom_angle_publ_flag
N1 C1 C2 122.0(6) . . ?
N1 C1 H1 119.0 . . ?
C2 C1 H1 119.0 . . ?
C3 C2 C1 119.8(6) . . ?
C3 C2 H2 120.1 . . ?
C1 C2 H2 120.1 . . ?
C2 C3 C4 117.8(5) . . ?
C2 C3 C6 120.8(5) . . ?
C4 C3 C6 121.3(5) . . ?
C5 C4 C3 119.7(6) . . ?
C5 C4 H4 120.2 . . ?
C3 C4 H4 120.2 . . ?
N1 C5 C4 123.0(6) . . ?
N1 C5 H5 118.5 . . ?
C4 C5 H5 118.5 . . ?
N2 C6 C3 119.6(5) . . ?
N2 C6 H6 120.2 . . ?
C3 C6 H6 120.2 . . ?
N4 C7 N3 120.2(6) . . ?
N4 C7 S1 123.1(5) . . ?
N3 C7 S1 116.7(4) . . ?
N5 C8 C9 124.1(5) . . ?
N5 C8 H8 118.0 . . ?
C9 C8 H8 118.0 . . ?
C8 C9 C10 118.5(6) . . ?
C8 C9 H9 120.7 . . ?
C10 C9 H9 120.7 . . ?
C11 C10 C9 117.9(5) . . ?
C11 C10 C13 121.1(5) . . ?
C9 C10 C13 120.9(5) . . ?
C12 C11 C10 119.6(5) . . ?
C12 C11 H11 120.2 . . ?
C10 C11 H11 120.2 . . ?
N5 C12 C11 123.1(5) . . ?
N5 C12 H12 118.4 . . ?
C11 C12 H12 118.4 . . ?
N6 C13 C10 119.7(5) . . ?
N6 C13 H13 120.1 . . ?
C10 C13 H13 120.1 . . ?
N8 C14 N7 118.4(5) . . ?
N8 C14 S2 123.1(4) . . ?
N7 C14 S2 118.5(4) . . ?
N1 Cd1 N1 178.4(2) 2_756 . ?
N1 Cd1 O1 89.19(12) 2_756 . ?
N1 Cd1 O1 89.19(12) . . ?
N1 Cd1 O2 90.81(12) 2_756 . ?
N1 Cd1 O2 90.81(12) . . ?
O1 Cd1 O2 180.000(1) . . ?
N1 Cd1 S1 86.27(13) 2_756 7_656 ?
N1 Cd1 S1 93.71(13) . 7_656 ?
O1 Cd1 S1 89.14(4) . 7_656 ?
O2 Cd1 S1 90.86(4) . 7_656 ?
N1 Cd1 S1 93.71(13) 2_756 8_556 ?
N1 Cd1 S1 86.27(13) . 8_556 ?
O1 Cd1 S1 89.14(4) . 8_556 ?
O2 Cd1 S1 90.86(4) . 8_556 ?
S1 Cd1 S1 178.28(8) 7_656 8_556 ?
N5 Cd2 N5 180.0(3) . 5_755 ?
N5 Cd2 O3 92.26(16) . 5_755 ?
N5 Cd2 O3 87.74(16) 5_755 5_755 ?
N5 Cd2 O3 87.74(16) . . ?
N5 Cd2 O3 92.26(16) 5_755 . ?
O3 Cd2 O3 180.0(3) 5_755 . ?
N5 Cd2 S2 85.64(12) . 3_545 ?
N5 Cd2 S2 94.36(12) 5_755 3_545 ?
O3 Cd2 S2 89.82(12) 5_755 3_545 ?
O3 Cd2 S2 90.18(12) . 3_545 ?
N5 Cd2 S2 94.36(12) . 7_655 ?
N5 Cd2 S2 85.64(12) 5_755 7_655 ?
O3 Cd2 S2 90.18(12) 5_755 7_655 ?
O3 Cd2 S2 89.82(12) . 7_655 ?
S2 Cd2 S2 180.00(6) 3_545 7_655 ?
C5 N1 C1 117.6(5) . . ?
C5 N1 Cd1 123.3(4) . . ?
C1 N1 Cd1 119.1(4) . . ?
C6 N2 N3 115.9(5) . . ?
C7 N3 N2 118.4(5) . . ?
C7 N3 H3 120.8 . . ?
N2 N3 H3 120.8 . . ?
C7 N4 H4A 120.0 . . ?
C7 N4 H4B 120.0 . . ?
H4A N4 H4B 120.0 . . ?
C8 N5 C12 116.7(5) . . ?
C8 N5 Cd2 122.0(4) . . ?
C12 N5 Cd2 121.2(4) . . ?
C13 N6 N7 116.9(5) . . ?
C14 N7 N6 117.4(5) . . ?
C14 N7 H7 121.3 . . ?
N6 N7 H7 121.3 . . ?
C14 N8 H8B 120.0 . . ?
C14 N8 H8C 120.0 . . ?
H8B N8 H8C 120.0 . . ?
Cd1 O1 H1A 115.2 . . ?
Cd1 O2 H2A 113.6 . . ?
Cd2 O3 H3B 111.4 . . ?
Cd2 O3 H3A 111.3 . . ?
H3B O3 H3A 109.4 . . ?
H9A O9 H9C 109.5 . . ?
C7 S1 Cd1 100.6(2) . 7_656 ?
C14 S2 Cd2 100.5(2) . 3_455 ?
O4 S3 O5 111.7(4) . . ?
O4 S3 O7 109.4(5) . . ?
O5 S3 O7 110.2(4) . . ?
O4 S3 O6 108.2(4) . . ?
O5 S3 O6 110.5(3) . . ?
O7 S3 O6 106.6(4) . . ?

loop_
_geom_bond_atom_site_label_1
_geom_bond_atom_site_label_2
_geom_bond_distance
_geom_bond_site_symmetry_2
_geom_bond_publ_flag
C1 N1 1.353(8) . ?
C1 C2 1.380(8) . ?
C1 H1 0.9300 . ?
C2 C3 1.377(8) . ?
C2 H2 0.9300 . ?
C3 C4 1.380(8) . ?
C3 C6 1.480(8) . ?
C4 C5 1.373(8) . ?
C4 H4 0.9300 . ?
C5 N1 1.334(7) . ?
C5 H5 0.9300 . ?
C6 N2 1.277(8) . ?
C6 H6 0.9300 . ?
C7 N4 1.294(8) . ?
C7 N3 1.343(8) . ?
C7 S1 1.717(6) . ?
C8 N5 1.336(8) . ?
C8 C9 1.379(8) . ?
C8 H8 0.9300 . ?
C9 C10 1.397(8) . ?
C9 H9 0.9300 . ?
C10 C11 1.395(8) . ?
C10 C13 1.463(8) . ?
C11 C12 1.364(8) . ?
C11 H11 0.9300 . ?
C12 N5 1.362(7) . ?
C12 H12 0.9300 . ?
C13 N6 1.273(7) . ?
C13 H13 0.9300 . ?
C14 N8 1.310(7) . ?
C14 N7 1.347(7) . ?
C14 S2 1.712(5) . ?
Cd1 N1 2.353(5) 2_756 ?
Cd1 N1 2.353(5) . ?
Cd1 O1 2.357(6) . ?
Cd1 O2 2.362(7) . ?
Cd1 S1 2.682(2) 7_656 ?
Cd1 S1 2.682(2) 8_556 ?
Cd2 N5 2.350(4) . ?
Cd2 N5 2.350(4) 5_755 ?
Cd2 O3 2.361(4) 5_755 ?
Cd2 O3 2.361(4) . ?
Cd2 S2 2.6641(15) 3_545 ?
Cd2 S2 2.6641(15) 7_655 ?
N2 N3 1.377(6) . ?
N3 H3 0.8600 . ?
N4 H4A 0.8600 . ?
N4 H4B 0.8600 . ?
N6 N7 1.376(6) . ?
N7 H7 0.8600 . ?
N8 H8B 0.8600 . ?
N8 H8C 0.8600 . ?
O1 H1A 0.8501 . ?
O2 H2A 0.8500 . ?
O3 H3B 0.8500 . ?
O3 H3A 0.8501 . ?
O4 S3 1.433(6) . ?
O5 S3 1.437(5) . ?
O6 S3 1.480(5) . ?
O7 S3 1.467(6) . ?
O8 H8A 0.9092 . ?
O9 H9A 0.8500 . ?
O9 H9C 0.8499 . ?
S1 Cd1 2.6820(19) 7_656 ?
S2 Cd2 2.6641(15) 3_455 ?
